data_7218366
loop_
_publ_author_name
'Wang, Xiaojuan'
'Zhang, Qi'
'Jiang, Linglei'
'Xu, Yun'
'Mei, Xuefeng'

_publ_section_title
;
 Isostructurality in six celecoxib co-crystals introduced by solvent
 inclusion
;
_journal_issue 48
_journal_name_full CrystEngComm
_journal_page_first 10959
_journal_paper_doi 10.1039/C4CE01854K
_journal_volume 16
_journal_year 2014
_chemical_formula_sum 'C31 H28 F3 N5 O2.5 S'
_chemical_formula_weight 599.65
_chemical_name_systematic
; 
 ? 
;
_space_group_IT_number 15
_symmetry_space_group_name_Hall '-C 2yc'
_symmetry_space_group_name_H-M 'C 1 2/c 1'
_atom_sites_solution_hydrogens geom
_atom_sites_solution_primary direct
_atom_sites_solution_secondary difmap
_audit_creation_method SHELXL-97
_cell_angle_alpha 90.00
_cell_angle_beta 91.919(6)
_cell_angle_gamma 90.00
_cell_formula_units_Z 8
_cell_length_a 21.606(3)
_cell_length_b 10.0057(16)
_cell_length_c 27.794(5)
_cell_measurement_temperature 296(2)
_cell_volume 6005.2(17)
_computing_structure_refinement 'SHELXL-97 (Sheldrick, 2008)'
_computing_structure_solution 'SHELXS-97 (Sheldrick, 2008)'
_diffrn_ambient_temperature 296(2)
_diffrn_measured_fraction_theta_full 0.996
_diffrn_measured_fraction_theta_max 0.996
_diffrn_radiation_monochromator graphite
_diffrn_radiation_source 'fine-focus sealed tube'
_diffrn_radiation_type MoK\a
_diffrn_radiation_wavelength 0.71073
_diffrn_reflns_av_R_equivalents 0.0980
_diffrn_reflns_av_sigmaI/netI 0.1082
_diffrn_reflns_limit_h_max 27
_diffrn_reflns_limit_h_min -28
_diffrn_reflns_limit_k_max 12
_diffrn_reflns_limit_k_min -12
_diffrn_reflns_limit_l_max 30
_diffrn_reflns_limit_l_min -36
_diffrn_reflns_number 25985
_diffrn_reflns_theta_full 27.45
_diffrn_reflns_theta_max 27.45
_diffrn_reflns_theta_min 2.24
_exptl_absorpt_coefficient_mu 0.165
_exptl_crystal_density_diffrn 1.327
_exptl_crystal_density_method 'not measured'
_exptl_crystal_F_000 2640
_refine_diff_density_max 0.589
_refine_diff_density_min -0.402
_refine_diff_density_rms 0.063
_refine_ls_extinction_method none
_refine_ls_goodness_of_fit_ref 1.012
_refine_ls_hydrogen_treatment mixed
_refine_ls_matrix_type full
_refine_ls_number_parameters 393
_refine_ls_number_reflns 6831
_refine_ls_number_restraints 0
_refine_ls_restrained_S_all 1.012
_refine_ls_R_factor_all 0.2142
_refine_ls_R_factor_gt 0.0823
_refine_ls_shift/su_max 0.004
_refine_ls_shift/su_mean 0.000
_refine_ls_structure_factor_coef Fsqd
_refine_ls_weighting_details 'calc w=1/[\s^2^(Fo^2^)+(0.1485P)^2^+0.0000P] where P=(Fo^2^+2Fc^2^)/3'
_refine_ls_weighting_scheme calc
_refine_ls_wR_factor_gt 0.2226
_refine_ls_wR_factor_ref 0.2987
_reflns_number_gt 2641
_reflns_number_total 6831
_reflns_threshold_expression >2sigma(I)
_cod_data_source_file c4ce01854k2.cif
_cod_data_source_block mo_2014081_0m
_cod_depositor_comments
;
Adding full bibliography for 7218359--7218367.cif.

2018-05-16
Z value and formula fixed to values more according to usual
chemical conventions.                 miguel
;
_cod_original_formula_sum 'C62 H56 F6 N10 O5 S2'
_cod_original_formula_weight 1199.31
_cod_original_formula_units_Z 4
_cod_original_sg_symbol_H-M C2/c
_cod_database_code 7218366

loop_
_symmetry_equiv_pos_as_xyz
'x, y, z'
'-x, y, -z+1/2'
'x+1/2, y+1/2, z'
'-x+1/2, y+1/2, -z+1/2'
'-x, -y, -z'
'x, -y, z-1/2'
'-x+1/2, -y+1/2, -z'
'x+1/2, -y+1/2, z-1/2'

loop_
_atom_site_label
_atom_site_type_symbol
_atom_site_fract_x
_atom_site_fract_y
_atom_site_fract_z
_atom_site_U_iso_or_equiv
_atom_site_adp_type
_atom_site_occupancy
_atom_site_symmetry_multiplicity
_atom_site_calc_flag
_atom_site_refinement_flags
S1 S 0.56744(5) 0.20014(12) 0.14092(4) 0.0554(4) Uani 1 1 d .
O1 O 0.56074(16) 0.1988(4) 0.09004(12) 0.0750(10) Uani 1 1 d .
C10 C 0.2575(3) 0.5034(7) -0.0269(2) 0.0916(19) Uani 1 1 d .
H6 H 0.2850 0.5752 -0.0345 0.137 Uiso 1 1 calc R
H4 H 0.2159 0.5273 -0.0365 0.137 Uiso 1 1 calc R
H5 H 0.2694 0.4241 -0.0437 0.137 Uiso 1 1 calc R
O2 O 0.58464(15) 0.0799(3) 0.16580(13) 0.0736(10) Uani 1 1 d .
F1 F 0.2309(5) 0.3245(10) 0.3303(3) 0.323(8) Uani 1 1 d .
N1 N 0.30842(19) 0.3593(4) 0.25379(16) 0.0698(12) Uani 1 1 d .
C1 C 0.2505(3) 0.4067(6) 0.2558(2) 0.0811(17) Uani 1 1 d .
F3 F 0.1651(2) 0.4442(6) 0.30121(16) 0.169(2) Uani 1 1 d .
N3 N 0.61708(18) 0.3117(4) 0.15412(19) 0.0618(11) Uani 1 1 d .
N1' N 0.3998(2) 0.4441(5) -0.09760(18) 0.0745(13) Uani 1 1 d .
C1A C 0.4705(7) 0.6356(11) 0.2628(5) 0.223(7) Uani 1 1 d .
H1A H 0.4399 0.5799 0.2462 0.267 Uiso 1 1 calc R
H1B H 0.4767 0.6031 0.2955 0.267 Uiso 1 1 calc R
C2A C 0.4517(6) 0.7704(13) 0.2626(4) 0.185(5) Uani 1 1 d .
H2A H 0.4172 0.7828 0.2398 0.222 Uiso 1 1 calc R
H2B H 0.4383 0.7958 0.2943 0.222 Uiso 1 1 calc R
O1A O 0.5000 0.8475(9) 0.2500 0.156(3) Uani 1 2 d S
C14 C 0.49536(19) 0.2513(4) 0.16231(15) 0.0464(11) Uani 1 1 d .
C13 C 0.4695(2) 0.3709(5) 0.14637(17) 0.0575(13) Uani 1 1 d .
H10 H 0.4912 0.4251 0.1256 0.069 Uiso 1 1 calc R
C12 C 0.4122(2) 0.4102(4) 0.16087(18) 0.0598(13) Uani 1 1 d .
H9 H 0.3950 0.4905 0.1502 0.072 Uiso 1 1 calc R
C11 C 0.3806(2) 0.3285(4) 0.19151(17) 0.0501(11) Uani 1 1 d .
N2 N 0.31965(16) 0.3668(4) 0.20603(15) 0.0558(10) Uani 1 1 d .
C3 C 0.2709(2) 0.4183(5) 0.17902(18) 0.0571(12) Uani 1 1 d .
C4 C 0.2689(2) 0.4363(5) 0.12686(17) 0.0548(12) Uani 1 1 d .
C5 C 0.2422(2) 0.5510(5) 0.1078(2) 0.0690(14) Uani 1 1 d .
H2 H 0.2267 0.6153 0.1284 0.083 Uiso 1 1 calc R
C6 C 0.2383(2) 0.5717(6) 0.0581(2) 0.0738(15) Uani 1 1 d .
H3 H 0.2201 0.6495 0.0460 0.089 Uiso 1 1 calc R
C7 C 0.2611(2) 0.4780(6) 0.02646(19) 0.0664(14) Uani 1 1 d .
C17 C 0.2203(4) 0.4104(13) 0.3028(3) 0.147(4) Uani 1 1 d .
F2 F 0.2450(4) 0.5050(14) 0.3287(3) 0.325(8) Uani 1 1 d .
C2 C 0.2255(2) 0.4449(6) 0.2109(2) 0.0741(16) Uani 1 1 d .
H1 H 0.1865 0.4808 0.2040 0.089 Uiso 1 1 calc R
C9 C 0.2912(2) 0.3429(5) 0.09522(19) 0.0621(13) Uani 1 1 d .
H8 H 0.3093 0.2646 0.1071 0.074 Uiso 1 1 calc R
C8 C 0.2868(2) 0.3649(5) 0.0455(2) 0.0664(14) Uani 1 1 d .
H7 H 0.3018 0.3002 0.0249 0.080 Uiso 1 1 calc R
C16 C 0.4064(2) 0.2117(4) 0.20938(16) 0.0499(11) Uani 1 1 d .
H12 H 0.3853 0.1598 0.2312 0.060 Uiso 1 1 calc R
C15 C 0.4639(2) 0.1732(4) 0.19437(16) 0.0511(12) Uani 1 1 d .
H11 H 0.4816 0.0942 0.2059 0.061 Uiso 1 1 calc R
C5' C 0.3837(3) 0.3205(6) -0.1089(2) 0.0861(18) Uani 1 1 d .
H4' H 0.3666 0.3050 -0.1395 0.103 Uiso 1 1 calc R
C4' C 0.3907(3) 0.2132(6) -0.0783(3) 0.0873(18) Uani 1 1 d .
H3' H 0.3788 0.1280 -0.0883 0.105 Uiso 1 1 calc R
C3' C 0.4155(3) 0.2338(7) -0.0328(3) 0.0847(18) Uani 1 1 d .
C6' C 0.4260(3) 0.1297(8) 0.0081(3) 0.101(2) Uani 1 1 d .
H5' H 0.4429 0.1589 0.0375 0.121 Uiso 1 1 calc R
C7' C 0.4136(3) 0.0144(7) 0.0038(3) 0.101(2) Uani 1 1 d .
H6' H 0.3982 -0.0124 -0.0264 0.121 Uiso 1 1 calc R
C8' C 0.4200(2) -0.0922(5) 0.04146(19) 0.0643(14) Uani 1 1 d .
C12' C 0.4422(3) -0.0716(6) 0.0866(2) 0.099(2) Uani 1 1 d .
H7' H 0.4550 0.0135 0.0960 0.118 Uiso 1 1 calc R
C11' C 0.4462(4) -0.1756(7) 0.1191(2) 0.113(3) Uani 1 1 d .
H8' H 0.4627 -0.1589 0.1498 0.136 Uiso 1 1 calc R
N2' N 0.4277(3) -0.2974(6) 0.1084(2) 0.1028(18) Uani 1 1 d .
C1' C 0.4239(3) 0.4596(6) -0.0544(3) 0.0826(17) Uani 1 1 d .
H1' H 0.4353 0.5460 -0.0455 0.099 Uiso 1 1 calc R
C2' C 0.4341(3) 0.3612(6) -0.0207(2) 0.0865(18) Uani 1 1 d .
H2' H 0.4527 0.3799 0.0091 0.104 Uiso 1 1 calc R
C9' C 0.4017(3) -0.2171(6) 0.0309(2) 0.0814(17) Uani 1 1 d .
H10' H 0.3860 -0.2362 0.0001 0.098 Uiso 1 1 calc R
C10' C 0.4057(3) -0.3168(6) 0.0642(3) 0.094(2) Uani 1 1 d .
H9' H 0.3923 -0.4020 0.0554 0.113 Uiso 1 1 calc R
H14 H 0.632(3) 0.323(6) 0.189(2) 0.11(2) Uiso 1 1 d .
H13 H 0.610(3) 0.386(6) 0.131(2) 0.092(19) Uiso 1 1 d .

loop_
_atom_site_aniso_label
_atom_site_aniso_U_11
_atom_site_aniso_U_22
_atom_site_aniso_U_33
_atom_site_aniso_U_23
_atom_site_aniso_U_13
_atom_site_aniso_U_12
S1 0.0492(7) 0.0581(7) 0.0589(8) -0.0039(6) -0.0009(5) 0.0028(6)
O1 0.074(2) 0.099(3) 0.052(2) -0.0171(19) 0.0014(17) 0.001(2)
C10 0.088(4) 0.114(5) 0.072(4) 0.011(3) -0.002(3) 0.001(4)
O2 0.065(2) 0.059(2) 0.097(3) 0.0116(19) 0.009(2) 0.0167(17)
F1 0.351(11) 0.430(13) 0.201(7) 0.229(9) 0.195(7) 0.312(11)
N1 0.057(3) 0.089(3) 0.063(3) 0.012(2) 0.002(2) 0.021(2)
C1 0.077(4) 0.099(4) 0.068(4) 0.008(3) 0.009(3) 0.033(3)
F3 0.117(3) 0.262(6) 0.132(4) 0.050(4) 0.052(3) 0.108(4)
N3 0.050(2) 0.064(3) 0.071(3) 0.005(2) -0.006(2) -0.007(2)
N1' 0.082(3) 0.068(3) 0.074(3) 0.012(3) 0.004(3) -0.001(2)
C1A 0.34(2) 0.110(7) 0.220(15) -0.027(8) 0.090(12) -0.058(10)
C2A 0.195(12) 0.164(11) 0.199(12) 0.047(9) 0.059(9) 0.009(9)
O1A 0.223(11) 0.099(6) 0.151(8) 0.000 0.059(7) 0.000
C14 0.046(2) 0.045(2) 0.047(3) -0.001(2) -0.013(2) -0.001(2)
C13 0.055(3) 0.055(3) 0.062(3) 0.012(2) 0.002(2) -0.005(2)
C12 0.056(3) 0.046(3) 0.077(4) 0.013(2) -0.001(3) 0.004(2)
C11 0.037(2) 0.050(3) 0.063(3) -0.003(2) -0.005(2) 0.001(2)
N2 0.044(2) 0.059(2) 0.065(3) 0.007(2) -0.0030(19) 0.0086(19)
C3 0.051(3) 0.057(3) 0.063(3) 0.007(2) -0.011(2) 0.013(2)
C4 0.044(3) 0.061(3) 0.058(3) -0.001(2) -0.014(2) 0.008(2)
C5 0.066(3) 0.063(3) 0.077(4) -0.004(3) -0.009(3) 0.016(3)
C6 0.071(4) 0.070(3) 0.079(4) 0.010(3) -0.017(3) 0.009(3)
C7 0.054(3) 0.082(4) 0.062(4) 0.005(3) -0.010(3) 0.002(3)
C17 0.127(7) 0.250(12) 0.064(5) 0.001(6) -0.003(5) 0.131(8)
F2 0.237(9) 0.61(2) 0.134(6) -0.153(10) 0.079(6) -0.129(12)
C2 0.048(3) 0.103(4) 0.071(4) 0.003(3) -0.005(3) 0.028(3)
C9 0.057(3) 0.061(3) 0.067(4) -0.002(3) -0.013(3) 0.009(2)
C8 0.055(3) 0.072(3) 0.071(4) -0.013(3) 0.000(3) 0.003(3)
C16 0.050(3) 0.046(2) 0.054(3) 0.004(2) 0.001(2) -0.003(2)
C15 0.058(3) 0.043(2) 0.052(3) 0.007(2) -0.004(2) 0.006(2)
C5' 0.096(5) 0.082(4) 0.080(4) 0.002(3) -0.002(3) -0.014(4)
C4' 0.103(5) 0.057(3) 0.102(5) 0.001(3) 0.011(4) -0.009(3)
C3' 0.075(4) 0.083(4) 0.098(5) 0.036(4) 0.029(4) 0.011(3)
C6' 0.077(4) 0.094(5) 0.131(6) -0.017(5) 0.005(4) -0.007(4)
C7' 0.078(4) 0.092(5) 0.134(6) -0.012(5) 0.025(4) 0.001(4)
C8' 0.063(3) 0.071(3) 0.059(4) 0.025(3) 0.003(3) 0.004(3)
C12' 0.132(6) 0.075(4) 0.088(5) 0.014(4) -0.016(4) -0.030(4)
C11' 0.169(8) 0.095(5) 0.073(5) 0.017(4) -0.012(4) -0.020(5)
N2' 0.134(5) 0.073(4) 0.102(5) 0.035(3) 0.013(4) 0.002(3)
C1' 0.083(4) 0.057(3) 0.109(5) 0.014(4) 0.020(4) -0.002(3)
C2' 0.076(4) 0.086(4) 0.097(5) 0.012(4) -0.004(3) -0.009(4)
C9' 0.091(4) 0.080(4) 0.072(4) -0.004(3) -0.018(3) 0.007(3)
C10' 0.102(5) 0.064(4) 0.115(6) 0.002(4) -0.015(4) -0.008(3)

loop_
_atom_type_symbol
_atom_type_description
_atom_type_scat_dispersion_real
_atom_type_scat_dispersion_imag
_atom_type_scat_source
C C 0.0033 0.0016 'International Tables Vol C Tables 4.2.6.8 and 6.1.1.4'
H H 0.0000 0.0000 'International Tables Vol C Tables 4.2.6.8 and 6.1.1.4'
N N 0.0061 0.0033 'International Tables Vol C Tables 4.2.6.8 and 6.1.1.4'
O O 0.0106 0.0060 'International Tables Vol C Tables 4.2.6.8 and 6.1.1.4'
S S 0.1246 0.1234 'International Tables Vol C Tables 4.2.6.8 and 6.1.1.4'
F F 0.0171 0.0103 'International Tables Vol C Tables 4.2.6.8 and 6.1.1.4'

loop_
_geom_angle_atom_site_label_1
_geom_angle_atom_site_label_2
_geom_angle_atom_site_label_3
_geom_angle
_geom_angle_site_symmetry_1
_geom_angle_site_symmetry_3
O1 S1 O2 119.4(2) . .
O1 S1 N3 106.5(3) . .
O2 S1 N3 108.5(2) . .
O1 S1 C14 106.1(2) . .
O2 S1 C14 107.4(2) . .
N3 S1 C14 108.5(2) . .
C7 C10 H6 109.5 . .
C7 C10 H4 109.5 . .
H6 C10 H4 109.5 . .
C7 C10 H5 109.5 . .
H6 C10 H5 109.5 . .
H4 C10 H5 109.5 . .
C1 N1 N2 102.6(4) . .
N1 C1 C2 113.0(5) . .
N1 C1 C17 119.0(5) . .
C2 C1 C17 127.9(5) . .
S1 N3 H14 119(3) . .
S1 N3 H13 107(3) . .
H14 N3 H13 125(5) . .
C1' N1' C5' 115.2(5) . .
C2A C1A C1A 104.5(6) . 2_655
C2A C1A H1A 110.8 . .
C1A C1A H1A 110.8 2_655 .
C2A C1A H1B 110.8 . .
C1A C1A H1B 110.8 2_655 .
H1A C1A H1B 108.9 . .
O1A C2A C1A 108.8(11) . .
O1A C2A H2A 109.9 . .
C1A C2A H2A 109.9 . .
O1A C2A H2B 109.9 . .
C1A C2A H2B 109.9 . .
H2A C2A H2B 108.3 . .
C2A O1A C2A 110.5(12) 2_655 .
C15 C14 C13 119.5(4) . .
C15 C14 S1 120.9(3) . .
C13 C14 S1 119.6(4) . .
C12 C13 C14 120.7(4) . .
C12 C13 H10 119.6 . .
C14 C13 H10 119.6 . .
C13 C12 C11 118.8(4) . .
C13 C12 H9 120.6 . .
C11 C12 H9 120.6 . .
C12 C11 C16 121.5(4) . .
C12 C11 N2 119.4(4) . .
C16 C11 N2 119.1(4) . .
N1 N2 C3 113.4(4) . .
N1 N2 C11 116.9(4) . .
C3 N2 C11 129.6(4) . .
C2 C3 N2 105.8(4) . .
C2 C3 C4 128.3(4) . .
N2 C3 C4 125.9(4) . .
C9 C4 C5 117.9(5) . .
C9 C4 C3 123.4(4) . .
C5 C4 C3 118.7(5) . .
C4 C5 C6 120.9(5) . .
C4 C5 H2 119.6 . .
C6 C5 H2 119.6 . .
C7 C6 C5 121.0(5) . .
C7 C6 H3 119.5 . .
C5 C6 H3 119.5 . .
C8 C7 C6 117.7(5) . .
C8 C7 C10 122.1(5) . .
C6 C7 C10 120.2(5) . .
F1 C17 F3 113.1(11) . .
F1 C17 F2 96.1(9) . .
F3 C17 F2 101.4(9) . .
F1 C17 C1 118.4(7) . .
F3 C17 C1 115.3(6) . .
F2 C17 C1 109.0(11) . .
C3 C2 C1 105.2(4) . .
C3 C2 H1 127.4 . .
C1 C2 H1 127.4 . .
C4 C9 C8 120.6(5) . .
C4 C9 H8 119.7 . .
C8 C9 H8 119.7 . .
C7 C8 C9 121.9(5) . .
C7 C8 H7 119.0 . .
C9 C8 H7 119.0 . .
C15 C16 C11 119.1(4) . .
C15 C16 H12 120.5 . .
C11 C16 H12 120.5 . .
C16 C15 C14 120.3(4) . .
C16 C15 H11 119.9 . .
C14 C15 H11 119.9 . .
N1' C5' C4' 124.2(6) . .
N1' C5' H4' 117.9 . .
C4' C5' H4' 117.9 . .
C3' C4' C5' 118.9(6) . .
C3' C4' H3' 120.5 . .
C5' C4' H3' 120.5 . .
C4' C3' C2' 117.8(5) . .
C4' C3' C6' 128.1(6) . .
C2' C3' C6' 114.1(7) . .
C7' C6' C3' 123.3(8) . .
C7' C6' H5' 118.4 . .
C3' C6' H5' 118.4 . .
C6' C7' C8' 127.1(8) . .
C6' C7' H6' 116.4 . .
C8' C7' H6' 116.4 . .
C9' C8' C12' 116.1(5) . .
C9' C8' C7' 119.4(6) . .
C12' C8' C7' 124.4(6) . .
C8' C12' C11' 120.5(6) . .
C8' C12' H7' 119.7 . .
C11' C12' H7' 119.7 . .
N2' C11' C12' 122.7(7) . .
N2' C11' H8' 118.6 . .
C12' C11' H8' 118.6 . .
C11' N2' C10' 116.5(5) . .
N1' C1' C2' 126.4(6) . .
N1' C1' H1' 116.8 . .
C2' C1' H1' 116.8 . .
C1' C2' C3' 117.4(6) . .
C1' C2' H2' 121.3 . .
C3' C2' H2' 121.3 . .
C8' C9' C10' 121.6(6) . .
C8' C9' H10' 119.2 . .
C10' C9' H10' 119.2 . .
N2' C10' C9' 122.6(6) . .
N2' C10' H9' 118.7 . .
C9' C10' H9' 118.7 . .

loop_
_geom_bond_atom_site_label_1
_geom_bond_atom_site_label_2
_geom_bond_distance
_geom_bond_site_symmetry_2
S1 O1 1.417(3) .
S1 O2 1.431(3) .
S1 N3 1.582(4) .
S1 C14 1.761(4) .
C10 C7 1.504(7) .
C10 H6 0.9600 .
C10 H4 0.9600 .
C10 H5 0.9600 .
F1 C17 1.166(10) .
N1 C1 1.342(6) .
N1 N2 1.360(5) .
C1 C2 1.398(7) .
C1 C17 1.479(9) .
F3 C17 1.240(8) .
N3 H14 1.02(6) .
N3 H13 0.98(6) .
N1' C1' 1.301(7) .
N1' C5' 1.319(7) .
C1A C2A 1.409(14) .
C1A C1A 1.48(2) 2_655
C1A H1A 0.9700 .
C1A H1B 0.9700 .
C2A O1A 1.353(11) .
C2A H2A 0.9700 .
C2A H2B 0.9700 .
O1A C2A 1.353(11) 2_655
C14 C15 1.381(6) .
C14 C13 1.388(6) .
C13 C12 1.372(6) .
C13 H10 0.9300 .
C12 C11 1.378(6) .
C12 H9 0.9300 .
C11 C16 1.380(6) .
C11 N2 1.442(5) .
N2 C3 1.373(6) .
C3 C2 1.369(7) .
C3 C4 1.460(6) .
C4 C9 1.381(7) .
C4 C5 1.382(6) .
C5 C6 1.398(7) .
C5 H2 0.9300 .
C6 C7 1.387(7) .
C6 H3 0.9300 .
C7 C8 1.360(7) .
C17 F2 1.293(13) .
C2 H1 0.9300 .
C9 C8 1.399(7) .
C9 H8 0.9300 .
C8 H7 0.9300 .
C16 C15 1.379(6) .
C16 H12 0.9300 .
C15 H11 0.9300 .
C5' C4' 1.375(8) .
C5' H4' 0.9300 .
C4' C3' 1.372(9) .
C4' H3' 0.9300 .
C3' C2' 1.374(8) .
C3' C6' 1.554(9) .
C6' C7' 1.189(8) .
C6' H5' 0.9300 .
C7' C8' 1.498(8) .
C7' H6' 0.9300 .
C8' C9' 1.340(7) .
C8' C12' 1.345(7) .
C12' C11' 1.378(8) .
C12' H7' 0.9300 .
C11' N2' 1.314(8) .
C11' H8' 0.9300 .
N2' C10' 1.316(8) .
C1' C2' 1.372(8) .
C1' H1' 0.9300 .
C2' H2' 0.9300 .
C9' C10' 1.362(8) .
C9' H10' 0.9300 .
C10' H9' 0.9300 .

loop_
_geom_torsion_atom_site_label_1
_geom_torsion_atom_site_label_2
_geom_torsion_atom_site_label_3
_geom_torsion_atom_site_label_4
_geom_torsion
_geom_torsion_site_symmetry_1
_geom_torsion_site_symmetry_4
N2 N1 C1 C2 -0.7(6) . .
N2 N1 C1 C17 178.1(8) . .
C1A C1A C2A O1A -14(2) 2_655 .
C1A C2A O1A C2A 5.8(8) . 2_655
O1 S1 C14 C15 123.9(4) . .
O2 S1 C14 C15 -4.8(4) . .
N3 S1 C14 C15 -122.0(4) . .
O1 S1 C14 C13 -55.4(4) . .
O2 S1 C14 C13 175.9(3) . .
N3 S1 C14 C13 58.7(4) . .
C15 C14 C13 C12 -2.1(7) . .
S1 C14 C13 C12 177.2(4) . .
C14 C13 C12 C11 -0.2(7) . .
C13 C12 C11 C16 2.8(7) . .
C13 C12 C11 N2 -178.4(4) . .
C1 N1 N2 C3 0.6(6) . .
C1 N1 N2 C11 177.1(4) . .
C12 C11 N2 N1 -132.3(5) . .
C16 C11 N2 N1 46.6(6) . .
C12 C11 N2 C3 43.5(7) . .
C16 C11 N2 C3 -137.7(5) . .
N1 N2 C3 C2 -0.3(6) . .
C11 N2 C3 C2 -176.2(5) . .
N1 N2 C3 C4 -178.9(4) . .
C11 N2 C3 C4 5.3(8) . .
C2 C3 C4 C9 -136.4(6) . .
N2 C3 C4 C9 41.8(7) . .
C2 C3 C4 C5 42.1(7) . .
N2 C3 C4 C5 -139.7(5) . .
C9 C4 C5 C6 -0.3(7) . .
C3 C4 C5 C6 -178.9(5) . .
C4 C5 C6 C7 -0.1(8) . .
C5 C6 C7 C8 0.7(8) . .
C5 C6 C7 C10 -178.8(5) . .
N1 C1 C17 F1 -35.4(18) . .
C2 C1 C17 F1 143.1(13) . .
N1 C1 C17 F3 -173.9(9) . .
C2 C1 C17 F3 4.7(16) . .
N1 C1 C17 F2 72.9(12) . .
C2 C1 C17 F2 -108.5(10) . .
N2 C3 C2 C1 -0.1(6) . .
C4 C3 C2 C1 178.4(5) . .
N1 C1 C2 C3 0.5(7) . .
C17 C1 C2 C3 -178.1(9) . .
C5 C4 C9 C8 0.2(7) . .
C3 C4 C9 C8 178.7(4) . .
C6 C7 C8 C9 -0.9(8) . .
C10 C7 C8 C9 178.7(5) . .
C4 C9 C8 C7 0.4(8) . .
C12 C11 C16 C15 -3.1(7) . .
N2 C11 C16 C15 178.1(4) . .
C11 C16 C15 C14 0.7(6) . .
C13 C14 C15 C16 1.9(7) . .
S1 C14 C15 C16 -177.4(3) . .
C1' N1' C5' C4' 0.3(9) . .
N1' C5' C4' C3' 0.5(10) . .
C5' C4' C3' C2' -2.0(9) . .
C5' C4' C3' C6' 178.1(6) . .
C4' C3' C6' C7' 1.0(11) . .
C2' C3' C6' C7' -178.9(7) . .
C3' C6' C7' C8' -177.8(5) . .
C6' C7' C8' C9' 177.8(7) . .
C6' C7' C8' C12' -1.0(11) . .
C9' C8' C12' C11' 0.9(10) . .
C7' C8' C12' C11' 179.7(6) . .
C8' C12' C11' N2' -1.5(13) . .
C12' C11' N2' C10' 1.2(12) . .
C5' N1' C1' C2' 0.5(9) . .
N1' C1' C2' C3' -2.1(10) . .
C4' C3' C2' C1' 2.7(9) . .
C6' C3' C2' C1' -177.4(5) . .
C12' C8' C9' C10' 0.0(9) . .
C7' C8' C9' C10' -178.9(6) . .
C11' N2' C10' C9' -0.3(11) . .
C8' C9' C10' N2' -0.3(11) . .
